data_4022933
loop_
_publ_author_name
'Huimin Zhai'
'Masood Parvez'
'Thomas G. Back'

_publ_contact_author
;
    Masood Parvez
    Department of Chemistry
    University of Calgary
    2500 University Drive N.W.
    Calgary, Alberta, Canada T2N 1N4  
;
_publ_contact_author_email ' parvez@ucalgary.ca '
_publ_contact_author_fax ' (403)289-9488 '
_publ_contact_author_phone ' (403)220-5348 '
_publ_section_title
;
 A Highly Stereoselective Synthesis of (-)-(ent)-Julifloridine
 from the Cyclization of an Alanine-Derived Chloroamine
 with an Acetylenic Sulfone
;
_journal_name_full 'Journal of Organic Chemistry'
_journal_page_first 3853
_journal_page_last 3858
_journal_paper_doi 10.1021/jo0703101
_journal_volume 72
_journal_year 2007
_chemical_absolute_configuration ad
_chemical_formula_sum 'C28 H31 N O4 S'
_chemical_formula_weight 477.60
_chemical_name_systematic
;
 ?
;
_space_group_IT_number 19
_symmetry_cell_setting orthorhombic
_symmetry_space_group_name_Hall 'P 2ac 2ab'
_symmetry_space_group_name_H-M 'P 21 21 21'
_atom_sites_solution_hydrogens geom
_atom_sites_solution_primary direct
_atom_sites_solution_secondary difmap
_audit_creation_method SHELXL-97
_cell_angle_alpha 90.00
_cell_angle_beta 90.00
_cell_angle_gamma 90.00
_cell_formula_units_Z 4
_cell_length_a 8.458(2)
_cell_length_b 16.354(7)
_cell_length_c 17.991(7)
_cell_measurement_reflns_used 5640
_cell_measurement_temperature 173(2)
_cell_measurement_theta_max 27.48
_cell_measurement_theta_min 3.62
_cell_volume 2488.6(16)
_computing_cell_refinement 'HKL DENZO (Otwinowski & Minor, 1997)'
_computing_data_collection 'COLLECT (Hooft, 1998)'
_computing_data_reduction 'SCALEPACK (Otwinowski & Minor, 1997)'
_computing_molecular_graphics 'ORTEPII (Johnson, 1976)'
_computing_publication_material 'SHELXL-97 (Sheldrick, 1997)'
_computing_structure_refinement 'SHELXL-97 (Sheldrick, 1997)'
_computing_structure_solution 'SAPI91 (Fan, 1991)'
_diffrn_ambient_temperature 173(2)
_diffrn_measured_fraction_theta_full 0.992
_diffrn_measured_fraction_theta_max 0.992
_diffrn_measurement_device_type 'Nonius KappaCCD'
_diffrn_measurement_method ' \w and \f '
_diffrn_radiation_monochromator graphite
_diffrn_radiation_source 'fine-focus sealed tube'
_diffrn_radiation_type MoK\a
_diffrn_radiation_wavelength 0.71073
_diffrn_reflns_av_R_equivalents 0.0000
_diffrn_reflns_av_sigmaI/netI 0.0468
_diffrn_reflns_limit_h_max 10
_diffrn_reflns_limit_h_min -10
_diffrn_reflns_limit_k_max 21
_diffrn_reflns_limit_k_min -21
_diffrn_reflns_limit_l_max 23
_diffrn_reflns_limit_l_min -23
_diffrn_reflns_number 5640
_diffrn_reflns_theta_full 27.48
_diffrn_reflns_theta_max 27.48
_diffrn_reflns_theta_min 3.62
_diffrn_standards_number 0
_exptl_absorpt_coefficient_mu 0.164
_exptl_absorpt_correction_T_max 0.9805
_exptl_absorpt_correction_T_min 0.9585
_exptl_absorpt_correction_type multi-scan
_exptl_absorpt_process_details 'SORTAV: (Blessing, 1997)'
_exptl_crystal_colour colorless
_exptl_crystal_density_diffrn 1.275
_exptl_crystal_density_method 'not measured'
_exptl_crystal_description prism
_exptl_crystal_F_000 1016
_exptl_crystal_size_max 0.26
_exptl_crystal_size_mid 0.14
_exptl_crystal_size_min 0.12
_refine_diff_density_max 0.227
_refine_diff_density_min -0.311
_refine_diff_density_rms 0.046
_refine_ls_abs_structure_details 'Flack H D (1983), Acta Cryst. A39, 876-881'
_refine_ls_abs_structure_Flack 0.03(7)
_refine_ls_extinction_method none
_refine_ls_goodness_of_fit_ref 1.032
_refine_ls_hydrogen_treatment constr
_refine_ls_matrix_type full
_refine_ls_number_parameters 308
_refine_ls_number_reflns 5640
_refine_ls_number_restraints 0
_refine_ls_restrained_S_all 1.032
_refine_ls_R_factor_all 0.0634
_refine_ls_R_factor_gt 0.0451
_refine_ls_shift/su_max 0.001
_refine_ls_shift/su_mean 0.000
_refine_ls_structure_factor_coef Fsqd
_refine_ls_weighting_details 'calc w=1/[\s^2^(Fo^2^)+(0.048P)^2^+0.73P] where P=(Fo^2^+2Fc^2^)/3'
_refine_ls_weighting_scheme calc
_refine_ls_wR_factor_gt 0.0954
_refine_ls_wR_factor_ref 0.1046
_reflns_number_gt 4625
_reflns_number_total 5640
_reflns_threshold_expression 'I > 2\s(I)'
_cod_data_source_file jo0703101si20070214_062735.cif
_cod_data_source_block Compound_I
_cod_depositor_comments
;
The following automatic conversions were performed:
'_symmetry_cell_setting' value 'Orthorhombic' changed to 'orthorhombic'
according to '/home/saulius/struct/CIF-dictionaries/cif_core.dic'
dictionary named 'cif_core.dic' version 2.4.1 from
2010-06-29.

'_exptl_absorpt_correction_type' value 'Multi-scan' changed
to 'multi-scan' according to
'/home/saulius/struct/CIF-dictionaries/cif_core.dic' dictionary named
'cif_core.dic' version 2.4.1 from 2010-06-29.

Automatic conversion script
Id: cif_fix_enum 1527 2010-12-29 10:47:43Z saulius 
;
_cod_database_code 4022933

loop_
_symmetry_equiv_pos_as_xyz
'x, y, z'
'-x+1/2, -y, z+1/2'
'x+1/2, -y+1/2, -z'
'-x, y+1/2, -z+1/2'

loop_
_atom_site_label
_atom_site_type_symbol
_atom_site_fract_x
_atom_site_fract_y
_atom_site_fract_z
_atom_site_U_iso_or_equiv
_atom_site_adp_type
_atom_site_occupancy
_atom_site_symmetry_multiplicity
_atom_site_calc_flag
_atom_site_refinement_flags
S1 S 0.24219(6) 0.70237(3) 0.27551(3) 0.02938(13) Uani 1 1 d .
O1 O 0.71239(15) 0.52182(8) 0.22665(8) 0.0241(3) Uani 1 1 d .
O2 O 0.50720(17) 0.89382(9) 0.27752(10) 0.0368(4) Uani 1 1 d .
H2 H 0.4483 0.9352 0.2784 0.055 Uiso 1 1 calc R
O3 O 0.17756(17) 0.78412(10) 0.27129(9) 0.0389(4) Uani 1 1 d .
O4 O 0.14945(17) 0.63736(11) 0.24306(9) 0.0404(4) Uani 1 1 d .
N1 N 0.68961(18) 0.74866(10) 0.21857(9) 0.0219(3) Uani 1 1 d .
C1 C 0.5305(2) 0.75998(12) 0.22621(11) 0.0226(4) Uani 1 1 d .
C2 C 0.4340(2) 0.69491(13) 0.24129(11) 0.0239(4) Uani 1 1 d .
C3 C 0.4922(2) 0.60746(12) 0.24380(12) 0.0259(4) Uani 1 1 d .
H3A H 0.4197 0.5731 0.2172 0.031 Uiso 1 1 d R
H3B H 0.4989 0.5896 0.2945 0.031 Uiso 1 1 d R
C4 C 0.6539(2) 0.60165(12) 0.20857(11) 0.0216(4) Uani 1 1 d .
H4 H 0.6438 0.6076 0.1557 0.026 Uiso 1 1 d R
C5 C 0.7614(2) 0.66974(11) 0.23743(10) 0.0208(4) Uani 1 1 d .
H5 H 0.8627 0.6667 0.2135 0.025 Uiso 1 1 d R
C6 C 0.4717(2) 0.84585(13) 0.21370(12) 0.0285(5) Uani 1 1 d .
H6A H 0.3596 0.8451 0.2054 0.034 Uiso 1 1 d R
H6B H 0.5238 0.8681 0.1709 0.034 Uiso 1 1 d R
C7 C 0.7931(2) 0.66344(13) 0.32085(11) 0.0280(5) Uani 1 1 d .
H7A H 0.8395 0.6111 0.3314 0.034 Uiso 1 1 d R
H7B H 0.8644 0.7060 0.3358 0.034 Uiso 1 1 d R
H7C H 0.6955 0.6688 0.3477 0.034 Uiso 1 1 d R
C8 C 0.8612(2) 0.49976(14) 0.19193(12) 0.0281(5) Uani 1 1 d .
H8A H 0.8892 0.4451 0.2064 0.034 Uiso 1 1 d R
H8B H 0.9423 0.5370 0.2077 0.034 Uiso 1 1 d R
C9 C 0.8544(2) 0.50179(13) 0.10835(12) 0.0275(5) Uani 1 1 d .
C10 C 0.7640(3) 0.44508(15) 0.07070(13) 0.0407(6) Uani 1 1 d .
H10 H 0.7030 0.4060 0.0982 0.049 Uiso 1 1 d R
C11 C 0.7598(3) 0.44467(16) -0.00638(14) 0.0481(6) Uani 1 1 d .
H11 H 0.6959 0.4056 -0.0325 0.058 Uiso 1 1 d R
C12 C 0.8464(3) 0.50108(17) -0.04652(15) 0.0476(7) Uani 1 1 d .
H12 H 0.8451 0.4989 -0.0998 0.057 Uiso 1 1 d R
C13 C 0.9366(4) 0.55757(18) -0.00892(15) 0.0567(8) Uani 1 1 d .
H13 H 0.9955 0.5980 -0.0360 0.068 Uiso 1 1 d R
C14 C 0.9396(3) 0.55794(16) 0.06820(14) 0.0430(6) Uani 1 1 d .
H14 H 1.0041 0.5974 0.0935 0.052 Uiso 1 1 d R
C15 C 0.7990(2) 0.81374(13) 0.19627(11) 0.0258(4) Uani 1 1 d .
H15A H 0.9006 0.8038 0.2183 0.031 Uiso 1 1 d R
H15B H 0.7590 0.8654 0.2132 0.031 Uiso 1 1 d R
C16 C 0.8241(2) 0.82063(13) 0.11306(12) 0.0270(5) Uani 1 1 d .
C17 C 0.7360(3) 0.77780(14) 0.06207(12) 0.0345(5) Uani 1 1 d .
H17 H 0.6582 0.7392 0.0788 0.041 Uiso 1 1 d R
C18 C 0.7574(3) 0.78858(16) -0.01407(13) 0.0420(6) Uani 1 1 d .
H18 H 0.6926 0.7585 -0.0483 0.050 Uiso 1 1 d R
C19 C 0.8704(3) 0.84221(16) -0.03944(15) 0.0461(7) Uani 1 1 d .
H19 H 0.8863 0.8509 -0.0917 0.055 Uiso 1 1 d R
C20 C 0.9630(3) 0.88393(17) 0.01055(16) 0.0506(7) Uani 1 1 d .
H20 H 1.0429 0.9208 -0.0071 0.061 Uiso 1 1 d R
C21 C 0.9412(3) 0.87329(15) 0.08672(14) 0.0400(6) Uani 1 1 d .
H21 H 1.0065 0.9026 0.1213 0.048 Uiso 1 1 d R
C22 C 0.2663(3) 0.67854(13) 0.37105(12) 0.0312(5) Uani 1 1 d .
C23 C 0.1922(3) 0.61093(16) 0.40180(15) 0.0435(6) Uani 1 1 d .
H23 H 0.1282 0.5757 0.3716 0.052 Uiso 1 1 d R
C24 C 0.2110(3) 0.59548(17) 0.47761(16) 0.0491(7) Uani 1 1 d .
H24 H 0.1618 0.5484 0.4995 0.059 Uiso 1 1 d R
C25 C 0.3041(3) 0.64464(16) 0.52247(14) 0.0414(6) Uani 1 1 d .
C26 C 0.3799(3) 0.71018(16) 0.49023(14) 0.0440(6) Uani 1 1 d .
H26 H 0.4462 0.7451 0.5197 0.053 Uiso 1 1 d R
C27 C 0.3629(3) 0.72802(15) 0.41548(13) 0.0378(6) Uani 1 1 d .
H27 H 0.4172 0.7740 0.3943 0.045 Uiso 1 1 d R
C28 C 0.3194(4) 0.62614(19) 0.60390(14) 0.0552(8) Uani 1 1 d .
H28A H 0.3855 0.6666 0.6270 0.066 Uiso 1 1 d R
H28B H 0.2168 0.6269 0.6267 0.066 Uiso 1 1 d R
H28C H 0.3660 0.5731 0.6101 0.066 Uiso 1 1 d R

loop_
_atom_site_aniso_label
_atom_site_aniso_U_11
_atom_site_aniso_U_22
_atom_site_aniso_U_33
_atom_site_aniso_U_23
_atom_site_aniso_U_13
_atom_site_aniso_U_12
S1 0.0165(2) 0.0357(3) 0.0360(3) -0.0001(2) 0.0004(2) 0.0024(2)
O1 0.0225(7) 0.0207(7) 0.0290(7) 0.0028(6) 0.0034(6) 0.0019(5)
O2 0.0355(8) 0.0308(8) 0.0441(9) -0.0105(8) -0.0074(8) 0.0088(7)
O3 0.0259(7) 0.0401(9) 0.0507(10) 0.0039(8) 0.0037(7) 0.0120(7)
O4 0.0205(7) 0.0494(10) 0.0512(11) -0.0087(8) -0.0037(7) -0.0077(7)
N1 0.0192(8) 0.0207(8) 0.0258(8) 0.0044(7) 0.0023(7) 0.0002(6)
C1 0.0213(9) 0.0274(10) 0.0191(9) 0.0006(9) -0.0031(8) 0.0028(7)
C2 0.0164(9) 0.0285(11) 0.0267(11) 0.0007(9) 0.0005(7) 0.0032(8)
C3 0.0187(9) 0.0252(10) 0.0338(12) 0.0010(9) 0.0020(8) -0.0004(8)
C4 0.0202(9) 0.0217(10) 0.0228(10) 0.0022(8) -0.0019(7) 0.0021(7)
C5 0.0190(9) 0.0208(9) 0.0227(9) 0.0023(7) 0.0015(8) 0.0011(8)
C6 0.0267(10) 0.0281(11) 0.0307(12) 0.0019(9) -0.0029(9) 0.0046(8)
C7 0.0278(11) 0.0303(12) 0.0258(10) 0.0013(9) -0.0065(8) 0.0012(9)
C8 0.0224(10) 0.0279(11) 0.0339(12) -0.0022(10) 0.0026(8) 0.0048(9)
C9 0.0264(10) 0.0240(11) 0.0322(12) -0.0039(9) 0.0064(9) 0.0022(9)
C10 0.0484(14) 0.0382(13) 0.0353(13) -0.0034(11) 0.0102(11) -0.0126(12)
C11 0.0560(16) 0.0498(15) 0.0384(14) -0.0142(12) 0.0053(12) -0.0150(14)
C12 0.0643(18) 0.0475(16) 0.0310(13) -0.0062(12) 0.0129(12) -0.0023(14)
C13 0.078(2) 0.0508(17) 0.0410(16) -0.0001(13) 0.0199(14) -0.0212(15)
C14 0.0490(15) 0.0376(14) 0.0423(15) -0.0034(12) 0.0107(12) -0.0122(11)
C15 0.0248(10) 0.0229(11) 0.0298(11) 0.0037(8) 0.0014(8) -0.0033(8)
C16 0.0243(10) 0.0250(11) 0.0319(11) 0.0047(9) 0.0050(9) 0.0011(8)
C17 0.0337(12) 0.0390(13) 0.0308(12) 0.0036(9) 0.0017(10) -0.0036(10)
C18 0.0458(13) 0.0496(15) 0.0307(12) 0.0019(11) 0.0015(11) 0.0027(13)
C19 0.0540(16) 0.0505(16) 0.0338(13) 0.0095(12) 0.0169(11) 0.0106(13)
C20 0.0534(16) 0.0489(16) 0.0494(16) 0.0089(13) 0.0254(13) -0.0067(13)
C21 0.0390(13) 0.0370(14) 0.0441(14) 0.0026(11) 0.0106(10) -0.0093(10)
C22 0.0233(11) 0.0352(12) 0.0350(11) 0.0002(9) 0.0080(9) 0.0059(9)
C23 0.0297(12) 0.0454(15) 0.0553(16) 0.0072(12) -0.0012(11) -0.0088(11)
C24 0.0427(15) 0.0516(17) 0.0531(16) 0.0209(13) 0.0110(12) -0.0016(12)
C25 0.0399(14) 0.0449(15) 0.0396(13) 0.0037(12) 0.0111(11) 0.0148(11)
C26 0.0550(16) 0.0415(15) 0.0354(13) -0.0080(12) 0.0027(11) -0.0001(13)
C27 0.0431(14) 0.0351(13) 0.0352(13) -0.0049(10) 0.0054(10) 0.0001(10)
C28 0.0661(18) 0.0579(18) 0.0417(15) 0.0083(13) 0.0141(13) 0.0216(15)

loop_
_atom_type_symbol
_atom_type_description
_atom_type_scat_dispersion_real
_atom_type_scat_dispersion_imag
_atom_type_scat_source
C C 0.0033 0.0016 'International Tables Vol C Tables 4.2.6.8 and 6.1.1.4'
H H 0.0000 0.0000 'International Tables Vol C Tables 4.2.6.8 and 6.1.1.4'
N N 0.0061 0.0033 'International Tables Vol C Tables 4.2.6.8 and 6.1.1.4'
O O 0.0106 0.0060 'International Tables Vol C Tables 4.2.6.8 and 6.1.1.4'
S S 0.1246 0.1234 'International Tables Vol C Tables 4.2.6.8 and 6.1.1.4'

loop_
_geom_angle_atom_site_label_1
_geom_angle_atom_site_label_2
_geom_angle_atom_site_label_3
_geom_angle
O4 S1 O3 116.99(10)
O4 S1 C2 108.17(10)
O3 S1 C2 113.50(10)
O4 S1 C22 107.00(11)
O3 S1 C22 107.29(10)
C2 S1 C22 102.73(10)
C4 O1 C8 115.34(15)
C6 O2 H2 109.5
C1 N1 C15 123.44(17)
C1 N1 C5 120.29(16)
C15 N1 C5 116.17(15)
N1 C1 C2 120.18(18)
N1 C1 C6 115.90(17)
C2 C1 C6 123.87(17)
C1 C2 C3 123.13(17)
C1 C2 S1 124.90(16)
C3 C2 S1 111.05(14)
C4 C3 C2 109.98(16)
C4 C3 H3A 109.4
C2 C3 H3A 109.3
C4 C3 H3B 109.0
C2 C3 H3B 109.6
H3A C3 H3B 109.5
O1 C4 C3 105.93(15)
O1 C4 C5 112.40(15)
C3 C4 C5 110.51(16)
O1 C4 H4 110.4
C3 C4 H4 109.2
C5 C4 H4 108.4
N1 C5 C7 111.05(16)
N1 C5 C4 108.43(15)
C7 C5 C4 112.87(16)
N1 C5 H5 108.2
C7 C5 H5 106.3
C4 C5 H5 109.9
O2 C6 C1 108.89(16)
O2 C6 H6A 110.0
C1 C6 H6A 109.7
O2 C6 H6B 110.0
C1 C6 H6B 108.8
H6A C6 H6B 109.5
C5 C7 H7A 109.0
C5 C7 H7B 109.7
H7A C7 H7B 109.5
C5 C7 H7C 109.7
H7A C7 H7C 109.5
H7B C7 H7C 109.5
O1 C8 C9 113.05(16)
O1 C8 H8A 109.2
C9 C8 H8A 107.5
O1 C8 H8B 109.6
C9 C8 H8B 108.0
H8A C8 H8B 109.5
C14 C9 C10 118.8(2)
C14 C9 C8 121.4(2)
C10 C9 C8 119.8(2)
C9 C10 C11 120.6(2)
C9 C10 H10 119.5
C11 C10 H10 119.9
C12 C11 C10 120.4(2)
C12 C11 H11 119.1
C10 C11 H11 120.5
C13 C12 C11 119.0(2)
C13 C12 H12 121.5
C11 C12 H12 119.4
C12 C13 C14 120.3(3)
C12 C13 H13 120.1
C14 C13 H13 119.6
C9 C14 C13 120.9(2)
C9 C14 H14 119.9
C13 C14 H14 119.2
N1 C15 C16 114.38(17)
N1 C15 H15A 109.2
C16 C15 H15A 107.1
N1 C15 H15B 109.3
C16 C15 H15B 107.3
H15A C15 H15B 109.5
C17 C16 C21 118.2(2)
C17 C16 C15 123.04(19)
C21 C16 C15 118.7(2)
C16 C17 C18 121.4(2)
C16 C17 H17 119.9
C18 C17 H17 118.7
C19 C18 C17 119.8(2)
C19 C18 H18 120.7
C17 C18 H18 119.4
C20 C19 C18 119.7(2)
C20 C19 H19 119.2
C18 C19 H19 121.1
C19 C20 C21 120.4(2)
C19 C20 H20 119.8
C21 C20 H20 119.8
C20 C21 C16 120.3(2)
C20 C21 H21 119.9
C16 C21 H21 119.8
C23 C22 C27 119.8(2)
C23 C22 S1 120.66(19)
C27 C22 S1 119.55(17)
C22 C23 C24 118.9(2)
C22 C23 H23 120.5
C24 C23 H23 120.6
C25 C24 C23 121.9(2)
C25 C24 H24 118.2
C23 C24 H24 119.8
C26 C25 C24 118.1(2)
C26 C25 C28 121.8(3)
C24 C25 C28 120.0(2)
C25 C26 C27 121.7(2)
C25 C26 H26 120.1
C27 C26 H26 118.2
C26 C27 C22 119.6(2)
C26 C27 H27 120.1
C22 C27 H27 120.3
C25 C28 H28A 109.5
C25 C28 H28B 109.6
H28A C28 H28B 109.5
C25 C28 H28C 109.3
H28A C28 H28C 109.5
H28B C28 H28C 109.5

loop_
_geom_bond_atom_site_label_1
_geom_bond_atom_site_label_2
_geom_bond_distance
S1 O4 1.4444(17)
S1 O3 1.4464(17)
S1 C2 1.7391(19)
S1 C22 1.774(2)
O1 C4 1.434(2)
O1 C8 1.451(2)
O2 C6 1.423(3)
O2 H2 0.8400
N1 C1 1.365(3)
N1 C15 1.466(2)
N1 C5 1.466(2)
C1 C2 1.368(3)
C1 C6 1.507(3)
C2 C3 1.513(3)
C3 C4 1.511(3)
C3 H3A 0.9599
C3 H3B 0.9600
C4 C5 1.529(3)
C4 H4 0.9600
C5 C7 1.528(3)
C5 H5 0.9600
C6 H6A 0.9599
C6 H6B 0.9599
C7 H7A 0.9599
C7 H7B 0.9600
C7 H7C 0.9600
C8 C9 1.505(3)
C8 H8A 0.9600
C8 H8B 0.9600
C9 C14 1.373(3)
C9 C10 1.380(3)
C10 C11 1.387(3)
C10 H10 0.9600
C11 C12 1.382(4)
C11 H11 0.9600
C12 C13 1.376(4)
C12 H12 0.9600
C13 C14 1.388(4)
C13 H13 0.9599
C14 H14 0.9599
C15 C16 1.516(3)
C15 H15A 0.9600
C15 H15B 0.9600
C16 C17 1.374(3)
C16 C21 1.395(3)
C17 C18 1.393(3)
C17 H17 0.9599
C18 C19 1.375(4)
C18 H18 0.9600
C19 C20 1.374(4)
C19 H19 0.9601
C20 C21 1.394(4)
C20 H20 0.9600
C21 H21 0.9600
C22 C23 1.386(3)
C22 C27 1.400(3)
C23 C24 1.396(4)
C23 H23 0.9600
C24 C25 1.385(4)
C24 H24 0.9599
C25 C26 1.377(4)
C25 C28 1.502(4)
C26 C27 1.384(3)
C26 H26 0.9601
C27 H27 0.9600
C28 H28A 0.9600
C28 H28B 0.9599
C28 H28C 0.9600

loop_
_geom_hbond_atom_site_label_D
_geom_hbond_atom_site_label_H
_geom_hbond_atom_site_label_A
_geom_hbond_distance_DH
_geom_hbond_distance_HA
_geom_hbond_distance_DA
_geom_hbond_angle_DHA
_geom_hbond_site_symmetry_A
O2 H2 O1 0.84 1.97 2.800(2) 171.7 4_655

loop_
_geom_torsion_atom_site_label_1
_geom_torsion_atom_site_label_2
_geom_torsion_atom_site_label_3
_geom_torsion_atom_site_label_4
_geom_torsion
C15 N1 C1 C2 174.65(18)
C5 N1 C1 C2 -9.3(3)
C15 N1 C1 C6 -2.8(3)
C5 N1 C1 C6 173.30(17)
N1 C1 C2 C3 -5.4(3)
C6 C1 C2 C3 171.77(19)
N1 C1 C2 S1 162.66(16)
C6 C1 C2 S1 -20.1(3)
O4 S1 C2 C1 144.93(18)
O3 S1 C2 C1 13.4(2)
C22 S1 C2 C1 -102.14(19)
O4 S1 C2 C3 -45.74(17)
O3 S1 C2 C3 -177.31(15)
C22 S1 C2 C3 67.19(16)
C1 C2 C3 C4 -14.7(3)
S1 C2 C3 C4 175.79(13)
C8 O1 C4 C3 174.12(16)
C8 O1 C4 C5 -65.1(2)
C2 C3 C4 O1 168.63(16)
C2 C3 C4 C5 46.6(2)
C1 N1 C5 C7 -83.0(2)
C15 N1 C5 C7 93.4(2)
C1 N1 C5 C4 41.6(2)
C15 N1 C5 C4 -142.09(17)
O1 C4 C5 N1 -178.11(15)
C3 C4 C5 N1 -60.0(2)
O1 C4 C5 C7 -54.6(2)
C3 C4 C5 C7 63.5(2)
N1 C1 C6 O2 -76.9(2)
C2 C1 C6 O2 105.8(2)
C4 O1 C8 C9 -59.1(2)
O1 C8 C9 C14 113.4(2)
O1 C8 C9 C10 -68.2(3)
C14 C9 C10 C11 0.2(4)
C8 C9 C10 C11 -178.2(2)
C9 C10 C11 C12 0.1(4)
C10 C11 C12 C13 -0.1(4)
C11 C12 C13 C14 -0.3(5)
C10 C9 C14 C13 -0.6(4)
C8 C9 C14 C13 177.8(2)
C12 C13 C14 C9 0.7(5)
C1 N1 C15 C16 -90.0(2)
C5 N1 C15 C16 93.8(2)
N1 C15 C16 C17 8.8(3)
N1 C15 C16 C21 -171.73(19)
C21 C16 C17 C18 -2.6(3)
C15 C16 C17 C18 176.9(2)
C16 C17 C18 C19 1.0(4)
C17 C18 C19 C20 0.9(4)
C18 C19 C20 C21 -1.1(4)
C19 C20 C21 C16 -0.6(4)
C17 C16 C21 C20 2.4(4)
C15 C16 C21 C20 -177.1(2)
O4 S1 C22 C23 -4.3(2)
O3 S1 C22 C23 122.05(19)
C2 S1 C22 C23 -118.1(2)
O4 S1 C22 C27 174.90(17)
O3 S1 C22 C27 -58.8(2)
C2 S1 C22 C27 61.1(2)
C27 C22 C23 C24 2.4(3)
S1 C22 C23 C24 -178.40(19)
C22 C23 C24 C25 -1.4(4)
C23 C24 C25 C26 -0.3(4)
C23 C24 C25 C28 179.3(2)
C24 C25 C26 C27 1.0(4)
C28 C25 C26 C27 -178.6(2)
C25 C26 C27 C22 0.0(4)
C23 C22 C27 C26 -1.8(3)
S1 C22 C27 C26 179.08(18)

loop_
_cod_related_entry_id
_cod_related_entry_database
_cod_related_entry_code
1 ChemSpider 30658579
